data_4117786
loop_
_publ_author_name
'Henning Arp'
'Judith Baumgartner'
'Christoph Marschner'
'Patrick Zark'
'Thomas M\"uller'

_publ_section_title
;
 Dispersion Energy Enforced Dimerization of a Cyclic Disilylated
 Plumbylene
;
_journal_name_full 'Journal of the American Chemical Society'
_journal_page_first 6409
_journal_page_last 6415
_journal_paper_doi 10.1021/ja300654t
_journal_volume 134
_journal_year 2012
_chemical_formula_sum 'C32 H96 Pb2 Si16'
_chemical_formula_weight 1344.91
_chemical_name_systematic
;
 ?
;
_space_group_IT_number 14
_symmetry_cell_setting monoclinic
_symmetry_space_group_name_Hall '-P 2yn'
_symmetry_space_group_name_H-M 'P 1 21/n 1'
_atom_sites_solution_hydrogens geom
_atom_sites_solution_primary direct
_atom_sites_solution_secondary difmap
_audit_creation_method SHELXL-97
_cell_angle_alpha 90.00
_cell_angle_beta 98.49(3)
_cell_angle_gamma 90.00
_cell_formula_units_Z 4
_cell_length_a 15.913(3)
_cell_length_b 18.062(4)
_cell_length_c 23.793(5)
_cell_measurement_reflns_used 7158
_cell_measurement_temperature 110(2)
_cell_measurement_theta_max 52.335
_cell_measurement_theta_min 4.797
_cell_volume 6764(2)
_computing_cell_refinement 'Bruker XSCANS'
_computing_data_collection 'Bruker XSCANS'
_computing_data_reduction 'Bruker SHELXTL'
_computing_molecular_graphics 'Bruker SHELXTL'
_computing_publication_material 'Bruker SHELXTL'
_computing_structure_refinement 'SHELXL-97 (Sheldrick, 1997)'
_computing_structure_solution 'SHELXS-97 (Sheldrick, 1990)'
_diffrn_ambient_temperature 110(2)
_diffrn_measured_fraction_theta_full 0.963
_diffrn_measured_fraction_theta_max 0.963
_diffrn_measurement_device_type 'SMART APEX'
_diffrn_measurement_method '\w scans'
_diffrn_radiation_monochromator graphite
_diffrn_radiation_source 'fine-focus sealed tube'
_diffrn_radiation_type MoK\a
_diffrn_radiation_wavelength 0.71073
_diffrn_reflns_av_R_equivalents 0.1259
_diffrn_reflns_av_sigmaI/netI 0.1530
_diffrn_reflns_limit_h_max 18
_diffrn_reflns_limit_h_min -11
_diffrn_reflns_limit_k_max 20
_diffrn_reflns_limit_k_min -21
_diffrn_reflns_limit_l_max 28
_diffrn_reflns_limit_l_min -25
_diffrn_reflns_number 20045
_diffrn_reflns_theta_full 25.00
_diffrn_reflns_theta_max 25.00
_diffrn_reflns_theta_min 1.45
_exptl_absorpt_coefficient_mu 5.274
_exptl_absorpt_correction_T_max 0.4185
_exptl_absorpt_correction_T_min 0.2391
_exptl_absorpt_correction_type multi-scan
_exptl_absorpt_process_details SADABS
_exptl_crystal_colour red
_exptl_crystal_density_diffrn 1.321
_exptl_crystal_description blocks
_exptl_crystal_F_000 2704
_exptl_crystal_size_max 0.38
_exptl_crystal_size_mid 0.33
_exptl_crystal_size_min 0.20
_refine_diff_density_max 2.211
_refine_diff_density_min -1.964
_refine_diff_density_rms 0.211
_refine_ls_extinction_method none
_refine_ls_goodness_of_fit_ref 0.949
_refine_ls_hydrogen_treatment constr
_refine_ls_matrix_type full
_refine_ls_number_parameters 483
_refine_ls_number_reflns 11463
_refine_ls_number_restraints 0
_refine_ls_restrained_S_all 0.949
_refine_ls_R_factor_all 0.1085
_refine_ls_R_factor_gt 0.0691
_refine_ls_shift/su_max 0.013
_refine_ls_shift/su_mean 0.017
_refine_ls_structure_factor_coef Fsqd
_refine_ls_weighting_details 'calc w=1/[\s^2^(Fo^2^)+(0.0951P)^2^+0.0000P] where P=(Fo^2^+2Fc^2^)/3'
_refine_ls_weighting_scheme calc
_refine_ls_wR_factor_gt 0.1609
_refine_ls_wR_factor_ref 0.1771
_reflns_number_gt 7114
_reflns_number_total 11463
_reflns_threshold_expression >2sigma(I)
_cod_data_source_file ja300654t_si_002_3.cif
_cod_data_source_block 4_790j
_cod_database_code 4117786

loop_
_symmetry_equiv_pos_as_xyz
'x, y, z'
'-x+1/2, y+1/2, -z+1/2'
'-x, -y, -z'
'x-1/2, -y-1/2, z-1/2'

loop_
_atom_site_label
_atom_site_type_symbol
_atom_site_fract_x
_atom_site_fract_y
_atom_site_fract_z
_atom_site_U_iso_or_equiv
_atom_site_adp_type
_atom_site_occupancy
_atom_site_symmetry_multiplicity
_atom_site_calc_flag
_atom_site_refinement_flags
Pb1 Pb 0.14963(3) 0.32087(2) 0.15562(2) 0.03910(16) Uani 1 1 d .
Pb2 Pb -0.01287(2) 0.23261(2) 0.16279(2) 0.03286(15) Uani 1 1 d .
Si1 Si 0.2722(2) 0.22693(19) 0.20677(18) 0.0452(9) Uani 1 1 d .
Si2 Si 0.3206(2) 0.1568(2) 0.1357(2) 0.0535(11) Uani 1 1 d .
Si3 Si 0.3174(2) 0.2318(3) 0.0536(2) 0.0707(14) Uani 1 1 d .
Si4 Si 0.1944(2) 0.3049(3) 0.05078(19) 0.0652(13) Uani 1 1 d .
Si5 Si 0.2379(2) 0.1446(3) 0.2770(2) 0.0669(13) Uani 1 1 d .
Si6 Si 0.3794(3) 0.3071(4) 0.2513(2) 0.0901(18) Uani 1 1 d .
Si7 Si 0.2208(4) 0.4293(4) 0.0272(3) 0.127(3) Uani 1 1 d .
Si8 Si 0.0876(3) 0.2543(6) -0.0150(3) 0.161(4) Uani 1 1 d .
Si9 Si -0.1578(2) 0.1568(2) 0.12162(17) 0.0464(9) Uani 1 1 d .
Si10 Si -0.2618(2) 0.1897(2) 0.17796(16) 0.0446(9) Uani 1 1 d .
Si11 Si -0.1958(3) 0.2384(3) 0.26513(17) 0.0632(13) Uani 1 1 d .
Si12 Si -0.07733(19) 0.30492(18) 0.24595(14) 0.0335(7) Uani 1 1 d .
Si13 Si -0.1124(3) 0.0347(2) 0.1391(3) 0.106(2) Uani 1 1 d .
Si14 Si -0.2246(2) 0.1647(3) 0.0252(2) 0.0754(16) Uani 1 1 d .
Si15 Si -0.11941(19) 0.41045(18) 0.18960(15) 0.0347(8) Uani 1 1 d .
Si16 Si 0.0083(2) 0.3405(2) 0.33060(15) 0.0391(8) Uani 1 1 d .
C1 C 0.4297(9) 0.1170(8) 0.1561(8) 0.075(5) Uani 1 1 d .
H1A H 0.4308 0.0866 0.1903 0.112 Uiso 1 1 calc R
H1B H 0.4710 0.1573 0.1637 0.112 Uiso 1 1 calc R
H1C H 0.4442 0.0863 0.1250 0.112 Uiso 1 1 calc R
C2 C 0.2454(9) 0.0769(8) 0.1179(9) 0.087(6) Uani 1 1 d .
H2A H 0.2488 0.0597 0.0792 0.131 Uiso 1 1 calc R
H2B H 0.1873 0.0930 0.1203 0.131 Uiso 1 1 calc R
H2C H 0.2611 0.0364 0.1448 0.131 Uiso 1 1 calc R
C3 C 0.4176(10) 0.2910(12) 0.0555(11) 0.132(10) Uani 1 1 d .
H3A H 0.4679 0.2591 0.0622 0.198 Uiso 1 1 calc R
H3B H 0.4199 0.3274 0.0862 0.198 Uiso 1 1 calc R
H3C H 0.4162 0.3167 0.0191 0.198 Uiso 1 1 calc R
C4 C 0.3208(12) 0.1718(13) -0.0103(9) 0.133(10) Uani 1 1 d .
H4A H 0.3789 0.1537 -0.0103 0.200 Uiso 1 1 calc R
H4B H 0.3032 0.2008 -0.0449 0.200 Uiso 1 1 calc R
H4C H 0.2823 0.1297 -0.0092 0.200 Uiso 1 1 calc R
C5 C 0.1262(8) 0.1097(8) 0.2574(7) 0.068(5) Uani 1 1 d .
H5A H 0.1157 0.0697 0.2833 0.103 Uiso 1 1 calc R
H5B H 0.1185 0.0909 0.2183 0.103 Uiso 1 1 calc R
H5C H 0.0861 0.1502 0.2602 0.103 Uiso 1 1 calc R
C6 C 0.2439(12) 0.1846(13) 0.3469(7) 0.111(8) Uani 1 1 d .
H6A H 0.2193 0.1502 0.3718 0.167 Uiso 1 1 calc R
H6B H 0.2123 0.2313 0.3445 0.167 Uiso 1 1 calc R
H6C H 0.3035 0.1940 0.3624 0.167 Uiso 1 1 calc R
C7 C 0.3148(10) 0.0649(10) 0.2851(9) 0.104(8) Uani 1 1 d .
H7A H 0.3731 0.0840 0.2926 0.156 Uiso 1 1 calc R
H7B H 0.3077 0.0357 0.2500 0.156 Uiso 1 1 calc R
H7C H 0.3038 0.0335 0.3168 0.156 Uiso 1 1 calc R
C8 C 0.4417(16) 0.354(2) 0.1942(10) 0.190(16) Uani 1 1 d .
H8A H 0.4018 0.3828 0.1672 0.285 Uiso 1 1 calc R
H8B H 0.4685 0.3160 0.1738 0.285 Uiso 1 1 calc R
H8C H 0.4854 0.3875 0.2135 0.285 Uiso 1 1 calc R
C9 C 0.4761(13) 0.258(2) 0.2777(13) 0.24(2) Uani 1 1 d .
H9A H 0.5091 0.2870 0.3082 0.365 Uiso 1 1 calc R
H9B H 0.5096 0.2509 0.2468 0.365 Uiso 1 1 calc R
H9C H 0.4619 0.2098 0.2926 0.365 Uiso 1 1 calc R
C10 C 0.3538(15) 0.359(2) 0.3019(18) 0.36(4) Uani 1 1 d .
H10A H 0.3465 0.3285 0.3347 0.547 Uiso 1 1 calc R
H10B H 0.3005 0.3851 0.2884 0.547 Uiso 1 1 calc R
H10C H 0.3989 0.3956 0.3130 0.547 Uiso 1 1 calc R
C11 C 0.1155(15) 0.4817(16) 0.0204(13) 0.25(2) Uani 1 1 d .
H11A H 0.0788 0.4658 -0.0143 0.382 Uiso 1 1 calc R
H11B H 0.1263 0.5350 0.0184 0.382 Uiso 1 1 calc R
H11C H 0.0875 0.4711 0.0535 0.382 Uiso 1 1 calc R
C12 C 0.3015(13) 0.4793(11) 0.0827(10) 0.119(8) Uani 1 1 d .
H12A H 0.3588 0.4607 0.0805 0.178 Uiso 1 1 calc R
H12B H 0.2873 0.4702 0.1208 0.178 Uiso 1 1 calc R
H12C H 0.2995 0.5327 0.0750 0.178 Uiso 1 1 calc R
C13 C 0.2621(14) 0.4330(16) -0.0449(10) 0.180(15) Uani 1 1 d .
H13A H 0.3190 0.4112 -0.0409 0.270 Uiso 1 1 calc R
H13B H 0.2646 0.4847 -0.0571 0.270 Uiso 1 1 calc R
H13C H 0.2236 0.4052 -0.0732 0.270 Uiso 1 1 calc R
C14 C 0.0765(14) 0.1475(18) 0.0007(16) 0.27(3) Uani 1 1 d .
H14A H 0.0203 0.1378 0.0114 0.407 Uiso 1 1 calc R
H14B H 0.1206 0.1328 0.0319 0.407 Uiso 1 1 calc R
H14C H 0.0830 0.1189 -0.0334 0.407 Uiso 1 1 calc R
C15 C 0.1147(18) 0.263(2) -0.0879(9) 0.25(2) Uani 1 1 d .
H15A H 0.0685 0.2422 -0.1152 0.380 Uiso 1 1 calc R
H15B H 0.1673 0.2358 -0.0904 0.380 Uiso 1 1 calc R
H15C H 0.1225 0.3153 -0.0966 0.380 Uiso 1 1 calc R
C16 C -0.0187(10) 0.2968(14) -0.0097(6) 0.106(8) Uani 1 1 d .
H16A H -0.0484 0.3073 -0.0480 0.159 Uiso 1 1 calc R
H16B H -0.0106 0.3429 0.0121 0.159 Uiso 1 1 calc R
H16C H -0.0525 0.2622 0.0094 0.159 Uiso 1 1 calc R
C17 C -0.3350(7) 0.2614(7) 0.1419(6) 0.044(3) Uani 1 1 d .
H17A H -0.3620 0.2425 0.1050 0.067 Uiso 1 1 calc R
H17B H -0.3028 0.3063 0.1362 0.067 Uiso 1 1 calc R
H17C H -0.3788 0.2729 0.1655 0.067 Uiso 1 1 calc R
C18 C -0.3310(9) 0.1085(9) 0.1906(7) 0.081(5) Uani 1 1 d .
H18A H -0.3761 0.1250 0.2116 0.121 Uiso 1 1 calc R
H18B H -0.2965 0.0707 0.2127 0.121 Uiso 1 1 calc R
H18C H -0.3565 0.0876 0.1540 0.121 Uiso 1 1 calc R
C19 C -0.1603(15) 0.1590(13) 0.3152(8) 0.155(13) Uani 1 1 d .
H19A H -0.1419 0.1784 0.3535 0.233 Uiso 1 1 calc R
H19B H -0.1129 0.1329 0.3019 0.233 Uiso 1 1 calc R
H19C H -0.2077 0.1246 0.3160 0.233 Uiso 1 1 calc R
C20 C -0.2740(10) 0.2950(14) 0.2985(7) 0.132(11) Uani 1 1 d .
H20A H -0.3171 0.2624 0.3107 0.198 Uiso 1 1 calc R
H20B H -0.3014 0.3309 0.2708 0.198 Uiso 1 1 calc R
H20C H -0.2442 0.3215 0.3316 0.198 Uiso 1 1 calc R
C21 C -0.0158(9) 0.0162(8) 0.1035(10) 0.111(8) Uani 1 1 d .
H21A H -0.0179 0.0477 0.0698 0.166 Uiso 1 1 calc R
H21B H -0.0153 -0.0360 0.0922 0.166 Uiso 1 1 calc R
H21C H 0.0358 0.0273 0.1301 0.166 Uiso 1 1 calc R
C22 C -0.0870(11) 0.0144(11) 0.2177(11) 0.171(14) Uani 1 1 d .
H22A H -0.0520 -0.0303 0.2235 0.257 Uiso 1 1 calc R
H22B H -0.1399 0.0068 0.2334 0.257 Uiso 1 1 calc R
H22C H -0.0559 0.0563 0.2370 0.257 Uiso 1 1 calc R
C23 C -0.1992(12) -0.0332(10) 0.1050(14) 0.195(16) Uani 1 1 d .
H23A H -0.1883 -0.0467 0.0668 0.293 Uiso 1 1 calc R
H23B H -0.2550 -0.0094 0.1024 0.293 Uiso 1 1 calc R
H23C H -0.1984 -0.0778 0.1285 0.293 Uiso 1 1 calc R
C24 C -0.1617(10) 0.1174(13) -0.0252(8) 0.117(9) Uani 1 1 d .
H24A H -0.1504 0.0661 -0.0130 0.175 Uiso 1 1 calc R
H24B H -0.1078 0.1435 -0.0254 0.175 Uiso 1 1 calc R
H24C H -0.1942 0.1179 -0.0635 0.175 Uiso 1 1 calc R
C25 C -0.3276(9) 0.1141(11) 0.0212(8) 0.098(7) Uani 1 1 d .
H25A H -0.3643 0.1397 0.0447 0.146 Uiso 1 1 calc R
H25B H -0.3170 0.0635 0.0352 0.146 Uiso 1 1 calc R
H25C H -0.3557 0.1127 -0.0183 0.146 Uiso 1 1 calc R
C26 C -0.2513(9) 0.2625(10) 0.0023(6) 0.077(5) Uani 1 1 d .
H26A H -0.2774 0.2628 -0.0377 0.115 Uiso 1 1 calc R
H26B H -0.1993 0.2923 0.0068 0.115 Uiso 1 1 calc R
H26C H -0.2912 0.2833 0.0257 0.115 Uiso 1 1 calc R
C27 C -0.1266(8) 0.3879(7) 0.1123(5) 0.048(3) Uani 1 1 d .
H27A H -0.1582 0.4270 0.0898 0.072 Uiso 1 1 calc R
H27B H -0.1562 0.3405 0.1046 0.072 Uiso 1 1 calc R
H27C H -0.0693 0.3842 0.1021 0.072 Uiso 1 1 calc R
C28 C -0.2261(7) 0.4461(7) 0.2021(6) 0.052(4) Uani 1 1 d .
H28A H -0.2250 0.4560 0.2427 0.078 Uiso 1 1 calc R
H28B H -0.2697 0.4090 0.1895 0.078 Uiso 1 1 calc R
H28C H -0.2391 0.4920 0.1805 0.078 Uiso 1 1 calc R
C29 C -0.0407(8) 0.4855(7) 0.2044(6) 0.052(4) Uani 1 1 d .
H29A H 0.0148 0.4680 0.1968 0.078 Uiso 1 1 calc R
H29B H -0.0366 0.5004 0.2443 0.078 Uiso 1 1 calc R
H29C H -0.0585 0.5280 0.1799 0.078 Uiso 1 1 calc R
C30 C -0.0496(8) 0.4134(8) 0.3669(6) 0.056(4) Uani 1 1 d .
H30A H -0.0144 0.4286 0.4023 0.084 Uiso 1 1 calc R
H30B H -0.1034 0.3930 0.3754 0.084 Uiso 1 1 calc R
H30C H -0.0612 0.4563 0.3418 0.084 Uiso 1 1 calc R
C31 C 0.1132(7) 0.3804(8) 0.3188(6) 0.055(4) Uani 1 1 d .
H31A H 0.1042 0.4296 0.3016 0.082 Uiso 1 1 calc R
H31B H 0.1394 0.3480 0.2932 0.082 Uiso 1 1 calc R
H31C H 0.1506 0.3843 0.3552 0.082 Uiso 1 1 calc R
C32 C 0.0276(9) 0.2599(8) 0.3799(6) 0.060(4) Uani 1 1 d .
H32A H 0.0533 0.2194 0.3609 0.090 Uiso 1 1 calc R
H32B H -0.0265 0.2432 0.3906 0.090 Uiso 1 1 calc R
H32C H 0.0660 0.2747 0.4140 0.090 Uiso 1 1 calc R

loop_
_atom_site_aniso_label
_atom_site_aniso_U_11
_atom_site_aniso_U_22
_atom_site_aniso_U_33
_atom_site_aniso_U_23
_atom_site_aniso_U_13
_atom_site_aniso_U_12
Pb1 0.0241(2) 0.0299(2) 0.0644(4) 0.0031(2) 0.0103(2) 0.00472(18)
Pb2 0.0208(2) 0.0272(2) 0.0478(3) -0.0010(2) -0.00394(18) 0.00092(17)
Si1 0.0201(15) 0.039(2) 0.073(3) 0.0041(19) -0.0022(16) 0.0004(14)
Si2 0.0232(16) 0.0335(19) 0.104(3) 0.000(2) 0.0100(19) 0.0052(14)
Si3 0.0271(19) 0.084(3) 0.105(4) 0.013(3) 0.023(2) 0.021(2)
Si4 0.0335(19) 0.096(3) 0.071(3) 0.022(3) 0.022(2) 0.036(2)
Si5 0.0300(19) 0.080(3) 0.091(3) 0.032(3) 0.009(2) 0.023(2)
Si6 0.039(2) 0.129(5) 0.097(4) -0.015(4) -0.011(2) -0.043(3)
Si7 0.105(4) 0.147(5) 0.153(6) 0.122(5) 0.101(5) 0.100(4)
Si8 0.048(3) 0.348(13) 0.086(4) -0.093(6) 0.006(3) 0.071(5)
Si9 0.0254(16) 0.040(2) 0.068(3) -0.0138(19) -0.0135(16) -0.0025(15)
Si10 0.0270(16) 0.044(2) 0.059(2) 0.0069(18) -0.0071(16) -0.0137(15)
Si11 0.050(2) 0.089(3) 0.047(2) 0.016(2) -0.0047(19) -0.046(2)
Si12 0.0237(15) 0.0374(18) 0.0394(19) 0.0053(15) 0.0042(14) -0.0066(13)
Si13 0.030(2) 0.031(2) 0.246(8) 0.005(3) -0.017(3) -0.0067(17)
Si14 0.0280(19) 0.122(4) 0.070(3) -0.053(3) -0.0137(19) 0.013(2)
Si15 0.0236(15) 0.0318(17) 0.050(2) -0.0003(16) 0.0088(15) 0.0004(13)
Si16 0.0285(16) 0.046(2) 0.041(2) -0.0005(16) 0.0006(15) -0.0076(15)
C1 0.041(8) 0.056(9) 0.128(15) 0.028(10) 0.017(9) 0.033(7)
C2 0.053(9) 0.044(9) 0.171(19) -0.031(11) 0.035(11) -0.010(7)
C3 0.041(10) 0.138(18) 0.23(3) 0.059(19) 0.050(14) 0.039(11)
C4 0.093(15) 0.21(3) 0.118(17) -0.001(17) 0.071(14) 0.076(16)
C5 0.039(8) 0.074(11) 0.099(12) 0.038(10) 0.030(8) 0.013(7)
C6 0.084(14) 0.17(2) 0.070(13) 0.020(14) -0.008(10) 0.051(15)
C7 0.069(11) 0.105(14) 0.150(18) 0.078(14) 0.051(12) 0.060(11)
C8 0.12(2) 0.33(4) 0.13(2) -0.08(3) 0.042(17) -0.12(3)
C9 0.042(12) 0.44(6) 0.23(3) -0.20(4) -0.057(15) 0.05(2)
C10 0.079(17) 0.52(6) 0.52(6) -0.48(6) 0.12(3) -0.14(3)
C11 0.16(2) 0.27(3) 0.39(4) 0.29(3) 0.21(3) 0.18(2)
C12 0.101(16) 0.087(15) 0.17(2) -0.003(15) 0.034(16) -0.026(13)
C13 0.107(17) 0.29(3) 0.16(2) 0.18(2) 0.084(16) 0.12(2)
C14 0.051(13) 0.29(4) 0.47(6) -0.28(4) 0.01(2) 0.04(2)
C15 0.15(3) 0.56(7) 0.056(14) -0.04(3) 0.029(16) 0.10(4)
C16 0.056(10) 0.22(2) 0.037(9) -0.006(12) -0.013(7) 0.056(13)
C17 0.035(6) 0.046(7) 0.054(8) -0.015(6) 0.010(6) -0.014(6)
C18 0.038(8) 0.092(12) 0.103(13) 0.039(11) -0.018(8) -0.038(8)
C19 0.17(2) 0.18(2) 0.091(15) 0.089(16) -0.064(14) -0.13(2)
C20 0.070(11) 0.27(3) 0.064(11) -0.079(15) 0.051(10) -0.120(16)
C21 0.032(8) 0.036(8) 0.26(3) -0.044(12) 0.003(12) 0.006(6)
C22 0.045(10) 0.121(17) 0.34(4) 0.18(2) -0.009(15) 0.001(10)
C23 0.061(13) 0.053(12) 0.46(5) -0.08(2) -0.01(2) -0.030(10)
C24 0.050(10) 0.19(2) 0.107(15) -0.108(16) -0.011(9) 0.016(12)
C25 0.035(8) 0.114(15) 0.130(16) -0.064(13) -0.036(9) 0.011(9)
C26 0.033(7) 0.138(16) 0.054(9) -0.023(10) -0.011(7) 0.023(9)
C27 0.046(7) 0.058(9) 0.039(7) -0.002(7) 0.004(6) 0.008(7)
C28 0.028(6) 0.046(8) 0.082(10) -0.003(7) 0.007(7) 0.006(6)
C29 0.041(7) 0.044(8) 0.075(10) -0.008(7) 0.020(7) -0.012(6)
C30 0.047(8) 0.067(9) 0.054(9) 0.006(8) 0.008(7) 0.000(7)
C31 0.030(6) 0.070(10) 0.064(9) -0.004(8) 0.005(6) -0.015(7)
C32 0.053(8) 0.076(10) 0.046(8) 0.005(8) -0.009(7) -0.001(8)

loop_
_atom_type_symbol
_atom_type_description
_atom_type_scat_dispersion_real
_atom_type_scat_dispersion_imag
_atom_type_scat_source
C C 0.0033 0.0016 'International Tables Vol C Tables 4.2.6.8 and 6.1.1.4'
H H 0.0000 0.0000 'International Tables Vol C Tables 4.2.6.8 and 6.1.1.4'
Si Si 0.0817 0.0704 'International Tables Vol C Tables 4.2.6.8 and 6.1.1.4'
Pb Pb -3.3944 10.1111 'International Tables Vol C Tables 4.2.6.8 and 6.1.1.4'

loop_
_geom_angle_atom_site_label_1
_geom_angle_atom_site_label_2
_geom_angle_atom_site_label_3
_geom_angle
Si4 Pb1 Si1 94.38(12)
Si4 Pb1 Pb2 109.54(11)
Si1 Pb1 Pb2 101.83(7)
Si12 Pb2 Si9 96.49(10)
Si12 Pb2 Pb1 101.80(7)
Si9 Pb2 Pb1 156.09(9)
Si2 Si1 Si5 107.9(2)
Si2 Si1 Si6 111.3(2)
Si5 Si1 Si6 107.2(2)
Si2 Si1 Pb1 107.74(18)
Si5 Si1 Pb1 118.81(15)
Si6 Si1 Pb1 103.9(2)
C1 Si2 C2 107.3(7)
C1 Si2 Si1 114.3(6)
C2 Si2 Si1 108.2(5)
C1 Si2 Si3 109.8(5)
C2 Si2 Si3 108.5(7)
Si1 Si2 Si3 108.5(2)
C4 Si3 C3 102.6(10)
C4 Si3 Si4 115.2(7)
C3 Si3 Si4 111.9(6)
C4 Si3 Si2 109.8(7)
C3 Si3 Si2 112.5(7)
Si4 Si3 Si2 105.1(2)
Si8 Si4 Si3 108.7(3)
Si8 Si4 Si7 110.6(4)
Si3 Si4 Si7 111.3(2)
Si8 Si4 Pb1 113.4(2)
Si3 Si4 Pb1 111.4(2)
Si7 Si4 Pb1 101.4(2)
C6 Si5 C7 105.5(9)
C6 Si5 C5 106.5(8)
C7 Si5 C5 110.2(8)
C6 Si5 Si1 114.5(8)
C7 Si5 Si1 109.8(5)
C5 Si5 Si1 110.1(5)
C10 Si6 C9 108.6(19)
C10 Si6 C8 117.5(19)
C9 Si6 C8 87.9(15)
C10 Si6 Si1 116.2(8)
C9 Si6 Si1 112.2(11)
C8 Si6 Si1 110.9(7)
C11 Si7 C12 108.2(14)
C11 Si7 C13 108.5(9)
C12 Si7 C13 108.2(12)
C11 Si7 Si4 107.8(9)
C12 Si7 Si4 114.0(7)
C13 Si7 Si4 109.9(10)
C15 Si8 C16 111.3(11)
C15 Si8 C14 107.4(16)
C16 Si8 C14 106.2(10)
C15 Si8 Si4 110.5(11)
C16 Si8 Si4 111.8(7)
C14 Si8 Si4 109.5(10)
Si13 Si9 Si10 111.2(2)
Si13 Si9 Si14 108.0(3)
Si10 Si9 Si14 106.39(18)
Si13 Si9 Pb2 100.70(15)
Si10 Si9 Pb2 107.22(15)
Si14 Si9 Pb2 123.1(2)
C17 Si10 C18 105.8(6)
C17 Si10 Si11 108.3(4)
C18 Si10 Si11 110.2(6)
C17 Si10 Si9 110.9(4)
C18 Si10 Si9 111.8(6)
Si11 Si10 Si9 109.70(19)
C20 Si11 C19 107.5(11)
C20 Si11 Si12 114.0(6)
C19 Si11 Si12 109.7(7)
C20 Si11 Si10 109.9(6)
C19 Si11 Si10 108.9(7)
Si12 Si11 Si10 106.72(19)
Si11 Si12 Si16 110.84(18)
Si11 Si12 Si15 110.82(18)
Si16 Si12 Si15 110.19(18)
Si11 Si12 Pb2 107.42(17)
Si16 Si12 Pb2 121.76(14)
Si15 Si12 Pb2 94.63(13)
C22 Si13 C21 109.9(9)
C22 Si13 C23 109.2(12)
C21 Si13 C23 106.1(10)
C22 Si13 Si9 112.0(8)
C21 Si13 Si9 109.7(6)
C23 Si13 Si9 109.8(7)
C25 Si14 C24 106.9(8)
C25 Si14 C26 106.6(7)
C24 Si14 C26 111.2(9)
C25 Si14 Si9 106.4(7)
C24 Si14 Si9 112.6(6)
C26 Si14 Si9 112.7(5)
C29 Si15 C27 106.9(6)
C29 Si15 C28 108.7(6)
C27 Si15 C28 107.7(6)
C29 Si15 Si12 110.9(5)
C27 Si15 Si12 110.6(4)
C28 Si15 Si12 111.9(4)
C32 Si16 C31 109.0(7)
C32 Si16 C30 107.6(6)
C31 Si16 C30 107.8(6)
C32 Si16 Si12 110.3(5)
C31 Si16 Si12 113.1(5)
C30 Si16 Si12 108.8(5)

loop_
_geom_bond_atom_site_label_1
_geom_bond_atom_site_label_2
_geom_bond_distance
Pb1 Si4 2.709(4)
Pb1 Si1 2.732(3)
Pb1 Pb2 3.0640(8)
Pb2 Si12 2.697(3)
Pb2 Si9 2.737(3)
Si1 Si2 2.334(6)
Si1 Si5 2.361(6)
Si1 Si6 2.366(6)
Si2 C1 1.875(13)
Si2 C2 1.883(14)
Si2 Si3 2.371(7)
Si3 C4 1.87(2)
Si3 C3 1.91(2)
Si3 Si4 2.353(5)
Si4 Si8 2.321(9)
Si4 Si7 2.368(8)
Si5 C6 1.802(19)
Si5 C7 1.882(14)
Si5 C5 1.878(15)
Si6 C10 1.63(2)
Si6 C9 1.80(3)
Si6 C8 1.99(2)
Si7 C11 1.910(17)
Si7 C12 1.93(2)
Si7 C13 1.925(18)
Si8 C15 1.85(2)
Si8 C16 1.879(16)
Si8 C14 1.98(4)
Si9 Si13 2.340(6)
Si9 Si10 2.353(5)
Si9 Si14 2.385(6)
Si10 C17 1.864(13)
Si10 C18 1.885(13)
Si10 Si11 2.352(6)
Si11 C20 1.88(2)
Si11 C19 1.897(19)
Si11 Si12 2.337(5)
Si12 Si16 2.348(5)
Si12 Si15 2.370(5)
Si13 C22 1.89(2)
Si13 C21 1.891(17)
Si13 C23 1.934(17)
Si14 C25 1.868(17)
Si14 C24 1.876(15)
Si14 C26 1.878(18)
Si15 C29 1.844(12)
Si15 C27 1.870(12)
Si15 C28 1.880(11)
Si16 C32 1.866(14)
Si16 C31 1.877(12)
Si16 C30 1.888(14)

loop_
_geom_torsion_atom_site_label_1
_geom_torsion_atom_site_label_2
_geom_torsion_atom_site_label_3
_geom_torsion_atom_site_label_4
_geom_torsion
Si4 Pb1 Pb2 Si12 -155.46(12)
Si1 Pb1 Pb2 Si12 105.49(11)
Si4 Pb1 Pb2 Si9 -16.3(2)
Si1 Pb1 Pb2 Si9 -115.4(2)
Si4 Pb1 Si1 Si2 -16.91(18)
Pb2 Pb1 Si1 Si2 94.12(14)
Si4 Pb1 Si1 Si5 -139.9(2)
Pb2 Pb1 Si1 Si5 -28.8(2)
Si4 Pb1 Si1 Si6 101.2(2)
Pb2 Pb1 Si1 Si6 -147.73(18)
Si5 Si1 Si2 C1 -73.3(6)
Si6 Si1 Si2 C1 44.0(6)
Pb1 Si1 Si2 C1 157.3(5)
Si5 Si1 Si2 C2 46.2(7)
Si6 Si1 Si2 C2 163.6(7)
Pb1 Si1 Si2 C2 -83.2(7)
Si5 Si1 Si2 Si3 163.7(2)
Si6 Si1 Si2 Si3 -78.9(3)
Pb1 Si1 Si2 Si3 34.3(2)
C1 Si2 Si3 C4 72.7(9)
C2 Si2 Si3 C4 -44.3(8)
Si1 Si2 Si3 C4 -161.6(7)
C1 Si2 Si3 C3 -40.8(9)
C2 Si2 Si3 C3 -157.8(9)
Si1 Si2 Si3 C3 84.8(7)
C1 Si2 Si3 Si4 -162.8(6)
C2 Si2 Si3 Si4 80.1(5)
Si1 Si2 Si3 Si4 -37.2(3)
C4 Si3 Si4 Si8 20.1(9)
C3 Si3 Si4 Si8 136.8(9)
Si2 Si3 Si4 Si8 -100.9(4)
C4 Si3 Si4 Si7 -101.9(8)
C3 Si3 Si4 Si7 14.8(9)
Si2 Si3 Si4 Si7 137.2(3)
C4 Si3 Si4 Pb1 145.8(8)
C3 Si3 Si4 Pb1 -97.6(9)
Si2 Si3 Si4 Pb1 24.8(3)
Si1 Pb1 Si4 Si8 118.0(3)
Pb2 Pb1 Si4 Si8 13.8(3)
Si1 Pb1 Si4 Si3 -5.1(2)
Pb2 Pb1 Si4 Si3 -109.3(2)
Si1 Pb1 Si4 Si7 -123.5(2)
Pb2 Pb1 Si4 Si7 132.3(2)
Si2 Si1 Si5 C6 154.3(7)
Si6 Si1 Si5 C6 34.4(7)
Pb1 Si1 Si5 C6 -82.8(7)
Si2 Si1 Si5 C7 35.9(8)
Si6 Si1 Si5 C7 -84.1(8)
Pb1 Si1 Si5 C7 158.8(8)
Si2 Si1 Si5 C5 -85.7(6)
Si6 Si1 Si5 C5 154.4(6)
Pb1 Si1 Si5 C5 37.2(6)
Si2 Si1 Si6 C10 -180(2)
Si5 Si1 Si6 C10 -62(2)
Pb1 Si1 Si6 C10 64(2)
Si2 Si1 Si6 C9 -54.1(12)
Si5 Si1 Si6 C9 63.6(12)
Pb1 Si1 Si6 C9 -169.8(12)
Si2 Si1 Si6 C8 42.4(12)
Si5 Si1 Si6 C8 160.2(12)
Pb1 Si1 Si6 C8 -73.3(12)
Si8 Si4 Si7 C11 54.7(12)
Si3 Si4 Si7 C11 175.6(12)
Pb1 Si4 Si7 C11 -65.9(12)
Si8 Si4 Si7 C12 174.9(7)
Si3 Si4 Si7 C12 -64.2(8)
Pb1 Si4 Si7 C12 54.4(7)
Si8 Si4 Si7 C13 -63.4(8)
Si3 Si4 Si7 C13 57.5(8)
Pb1 Si4 Si7 C13 176.1(8)
Si3 Si4 Si8 C15 -67.1(13)
Si7 Si4 Si8 C15 55.4(13)
Pb1 Si4 Si8 C15 168.4(13)
Si3 Si4 Si8 C16 168.4(8)
Si7 Si4 Si8 C16 -69.2(9)
Pb1 Si4 Si8 C16 43.9(9)
Si3 Si4 Si8 C14 51.0(9)
Si7 Si4 Si8 C14 173.5(8)
Pb1 Si4 Si8 C14 -73.5(9)
Si12 Pb2 Si9 Si13 -117.2(2)
Pb1 Pb2 Si9 Si13 103.0(3)
Si12 Pb2 Si9 Si10 -0.86(18)
Pb1 Pb2 Si9 Si10 -140.71(15)
Si12 Pb2 Si9 Si14 122.8(2)
Pb1 Pb2 Si9 Si14 -17.0(3)
Si13 Si9 Si10 C17 -151.2(4)
Si14 Si9 Si10 C17 -33.8(5)
Pb2 Si9 Si10 C17 99.6(4)
Si13 Si9 Si10 C18 -33.4(6)
Si14 Si9 Si10 C18 84.0(6)
Pb2 Si9 Si10 C18 -142.5(5)
Si13 Si9 Si10 Si11 89.2(3)
Si14 Si9 Si10 Si11 -153.4(2)
Pb2 Si9 Si10 Si11 -20.0(2)
C17 Si10 Si11 C20 38.4(8)
C18 Si10 Si11 C20 -76.9(9)
Si9 Si10 Si11 C20 159.6(7)
C17 Si10 Si11 C19 156.0(9)
C18 Si10 Si11 C19 40.7(10)
Si9 Si10 Si11 C19 -82.8(9)
C17 Si10 Si11 Si12 -85.6(4)
C18 Si10 Si11 Si12 159.1(6)
Si9 Si10 Si11 Si12 35.6(3)
C20 Si11 Si12 Si16 68.0(7)
C19 Si11 Si12 Si16 -52.7(9)
Si10 Si11 Si12 Si16 -170.5(2)
C20 Si11 Si12 Si15 -54.7(7)
C19 Si11 Si12 Si15 -175.4(9)
Si10 Si11 Si12 Si15 66.8(3)
C20 Si11 Si12 Pb2 -156.8(7)
C19 Si11 Si12 Pb2 82.5(9)
Si10 Si11 Si12 Pb2 -35.3(2)
Si9 Pb2 Si12 Si11 21.34(18)
Pb1 Pb2 Si12 Si11 -174.15(14)
Si9 Pb2 Si12 Si16 150.59(18)
Pb1 Pb2 Si12 Si16 -44.89(17)
Si9 Pb2 Si12 Si15 -92.19(14)
Pb1 Pb2 Si12 Si15 72.33(12)
Si10 Si9 Si13 C22 -47.5(6)
Si14 Si9 Si13 C22 -163.9(6)
Pb2 Si9 Si13 C22 65.9(6)
Si10 Si9 Si13 C21 -169.8(7)
Si14 Si9 Si13 C21 73.8(7)
Pb2 Si9 Si13 C21 -56.4(7)
Si10 Si9 Si13 C23 74.0(11)
Si14 Si9 Si13 C23 -42.4(11)
Pb2 Si9 Si13 C23 -172.7(11)
Si13 Si9 Si14 C25 71.2(6)
Si10 Si9 Si14 C25 -48.2(6)
Pb2 Si9 Si14 C25 -172.3(6)
Si13 Si9 Si14 C24 -45.6(8)
Si10 Si9 Si14 C24 -165.1(8)
Pb2 Si9 Si14 C24 70.9(8)
Si13 Si9 Si14 C26 -172.3(5)
Si10 Si9 Si14 C26 68.2(5)
Pb2 Si9 Si14 C26 -55.9(5)
Si11 Si12 Si15 C29 150.3(5)
Si16 Si12 Si15 C29 27.3(5)
Pb2 Si12 Si15 C29 -99.0(5)
Si11 Si12 Si15 C27 -91.3(5)
Si16 Si12 Si15 C27 145.6(5)
Pb2 Si12 Si15 C27 19.3(5)
Si11 Si12 Si15 C28 28.8(5)
Si16 Si12 Si15 C28 -94.3(5)
Pb2 Si12 Si15 C28 139.4(5)
Si11 Si12 Si16 C32 48.2(5)
Si15 Si12 Si16 C32 171.2(5)
Pb2 Si12 Si16 C32 -79.6(5)
Si11 Si12 Si16 C31 170.6(5)
Si15 Si12 Si16 C31 -66.4(5)
Pb2 Si12 Si16 C31 42.8(5)
Si11 Si12 Si16 C30 -69.6(5)
Si15 Si12 Si16 C30 53.4(5)
Pb2 Si12 Si16 C30 162.6(5)
